data_2229250
loop_
_publ_author_name
'Menati, Saeid'
'Kakanejadi, Ali'
'Taeb, Abbas'
'Bruno, Giuseppe'
'Amiri Rudbari, Hadi'

_publ_section_title
;
 Methyl
 2-{2-[(<i>E</i>)-(2-hydroxy-3-methoxybenzylidene)amino]ethylamino}cyclopentene-1-carbodithioate
;
_journal_coeditor_code SU2251
_journal_issue 2
_journal_name_full 'Acta Crystallographica Section E'
_journal_page_first o535
_journal_paper_doi 10.1107/S1600536811002972
_journal_volume 67
_journal_year 2011
_chemical_formula_iupac 'C17 H22 N2 O2 S2'
_chemical_formula_moiety 'C17 H22 N2 O2 S2'
_chemical_formula_sum 'C17 H22 N2 O2 S2'
_chemical_formula_weight 350.49
_chemical_name_systematic
;
Methyl 2-{2-[(<i>E</i>)-(2-hydroxy-3-
methoxybenzylidene)amino]ethylamino}cyclopentene-1-carbodithioate
;
_space_group_IT_number 2
_symmetry_cell_setting triclinic
_symmetry_space_group_name_Hall '-P 1'
_symmetry_space_group_name_H-M 'P -1'
_atom_sites_solution_hydrogens geom
_atom_sites_solution_primary direct
_atom_sites_solution_secondary difmap
_audit_creation_method SHELXL-97
_cell_angle_alpha 108.0380(10)
_cell_angle_beta 93.3490(10)
_cell_angle_gamma 100.2960(10)
_cell_formula_units_Z 2
_cell_length_a 7.7933(2)
_cell_length_b 10.3486(2)
_cell_length_c 11.9532(3)
_cell_measurement_reflns_used 9856
_cell_measurement_temperature 296(2)
_cell_measurement_theta_max 29.01
_cell_measurement_theta_min 2.68
_cell_volume 895.19(4)
_computing_cell_refinement 'SAINT (Bruker, 2008)'
_computing_data_collection 'APEX2 (Bruker, 2008)'
_computing_data_reduction 'SAINT (Bruker, 2008)'
_computing_molecular_graphics 'SHELXTL (Sheldrick, 2008)'
_computing_publication_material 'SHELXTL (Sheldrick, 2008)'
_computing_structure_refinement 'SHELXL97 (Sheldrick, 2008)'
_computing_structure_solution 'SHELXS97 (Sheldrick, 2008)'
_diffrn_ambient_temperature 296(2)
_diffrn_measured_fraction_theta_full 0.995
_diffrn_measured_fraction_theta_max 0.995
_diffrn_measurement_device_type 'Bruker APEXII CCD'
_diffrn_measurement_method '\f and \w'
_diffrn_radiation_monochromator graphite
_diffrn_radiation_source 'fine-focus sealed tube'
_diffrn_radiation_type MoK\a
_diffrn_radiation_wavelength 0.71073
_diffrn_reflns_av_R_equivalents 0.0189
_diffrn_reflns_av_sigmaI/netI 0.0099
_diffrn_reflns_limit_h_max 10
_diffrn_reflns_limit_h_min -10
_diffrn_reflns_limit_k_max 14
_diffrn_reflns_limit_k_min -14
_diffrn_reflns_limit_l_max 16
_diffrn_reflns_limit_l_min -16
_diffrn_reflns_number 34525
_diffrn_reflns_theta_full 29.07
_diffrn_reflns_theta_max 29.07
_diffrn_reflns_theta_min 2.68
_diffrn_standards_number 0
_exptl_absorpt_coefficient_mu 0.308
_exptl_absorpt_correction_T_max 0.7458
_exptl_absorpt_correction_T_min 0.6776
_exptl_absorpt_correction_type multi-scan
_exptl_absorpt_process_details '(SADABS; Sheldrick, 1996)'
_exptl_crystal_colour black
_exptl_crystal_density_diffrn 1.300
_exptl_crystal_density_method 'not measured'
_exptl_crystal_description prismatic
_exptl_crystal_F_000 372
_exptl_crystal_size_max 0.56
_exptl_crystal_size_mid 0.45
_exptl_crystal_size_min 0.34
_refine_diff_density_max 0.319
_refine_diff_density_min -0.229
_refine_ls_extinction_method none
_refine_ls_goodness_of_fit_ref 1.053
_refine_ls_hydrogen_treatment constr
_refine_ls_matrix_type full
_refine_ls_number_parameters 211
_refine_ls_number_reflns 4761
_refine_ls_number_restraints 0
_refine_ls_restrained_S_all 1.053
_refine_ls_R_factor_all 0.0403
_refine_ls_R_factor_gt 0.0358
_refine_ls_shift/su_max 0.002
_refine_ls_shift/su_mean 0.000
_refine_ls_structure_factor_coef Fsqd
_refine_ls_weighting_details 'calc w=1/[\s^2^(Fo^2^)+(0.0602P)^2^+0.1600P] where P=(Fo^2^+2Fc^2^)/3'
_refine_ls_weighting_scheme calc
_refine_ls_wR_factor_gt 0.1035
_refine_ls_wR_factor_ref 0.1093
_reflns_number_gt 4235
_reflns_number_total 4761
_reflns_threshold_expression I>2\s(I)
_cod_data_source_file su2251.cif
_cod_data_source_block I
_cod_database_code 2229250
_cod_database_fobs_code 2229250

loop_
_symmetry_equiv_pos_as_xyz
'x, y, z'
'-x, -y, -z'

loop_
_atom_site_type_symbol
_atom_site_label
_atom_site_fract_x
_atom_site_fract_y
_atom_site_fract_z
_atom_site_U_iso_or_equiv
_atom_site_adp_type
_atom_site_calc_flag
_atom_site_refinement_flags
_atom_site_occupancy
_atom_site_disorder_assembly
_atom_site_disorder_group
S S1 0.34940(5) 0.35488(3) 0.20000(3) 0.05017(11) Uani d . 1 . .
S S2 0.29009(5) 0.64159(4) 0.22423(3) 0.05473(11) Uani d . 1 . .
O O1 -0.09386(17) 1.17333(16) 0.37397(12) 0.0836(4) Uani d . 1 . .
O O2 0.00507(12) 1.04545(10) 0.17106(8) 0.0511(2) Uani d . 1 . .
H H2 0.0495 1.0077 0.1123 0.077 Uiso d R 1 . .
N N1 0.21120(14) 0.62955(11) -0.03025(9) 0.0435(2) Uani d . 1 . .
H H1 0.2184 0.6727 0.0445 0.052 Uiso d R 1 . .
N N2 0.23401(13) 0.92834(10) 0.05271(10) 0.0433(2) Uani d . 1 . .
C C1 0.3828(3) 0.4423(2) 0.35518(14) 0.0785(5) Uani d . 1 . .
H H1A 0.4744 0.5239 0.3731 0.118 Uiso calc R 1 . .
H H1B 0.4162 0.3817 0.3953 0.118 Uiso calc R 1 . .
H H1C 0.2761 0.4687 0.3810 0.118 Uiso calc R 1 . .
C C2 0.29524(14) 0.47869(11) 0.13773(10) 0.0375(2) Uani d . 1 . .
C C3 0.26114(14) 0.42536(11) 0.01462(10) 0.0365(2) Uani d . 1 . .
C C4 0.22487(13) 0.49886(11) -0.06190(9) 0.0360(2) Uani d . 1 . .
C C5 0.20752(18) 0.40864(13) -0.18882(10) 0.0465(3) Uani d . 1 . .
H H5A 0.3113 0.4324 -0.2252 0.056 Uiso calc R 1 . .
H H5B 0.1054 0.4178 -0.2339 0.056 Uiso calc R 1 . .
C C6 0.1871(2) 0.26237(15) -0.18208(13) 0.0625(4) Uani d . 1 . .
H H6A 0.2465 0.2067 -0.2422 0.075 Uiso calc R 1 . .
H H6B 0.0639 0.2176 -0.1938 0.075 Uiso calc R 1 . .
C C7 0.2702(2) 0.27904(13) -0.05846(11) 0.0503(3) Uani d . 1 . .
H H7A 0.2050 0.2117 -0.0272 0.060 Uiso calc R 1 . .
H H7B 0.3911 0.2676 -0.0596 0.060 Uiso calc R 1 . .
C C8 0.18503(17) 0.70860(13) -0.10912(11) 0.0461(3) Uani d . 1 . .
H H8A 0.0618 0.7121 -0.1197 0.055 Uiso calc R 1 . .
H H8B 0.2189 0.6634 -0.1861 0.055 Uiso calc R 1 . .
C C9 0.29423(16) 0.85464(13) -0.05752(12) 0.0453(3) Uani d . 1 . .
H H9A 0.4167 0.8509 -0.0428 0.054 Uiso calc R 1 . .
H H9B 0.2850 0.9041 -0.1138 0.054 Uiso calc R 1 . .
C C10 0.33243(16) 0.95933(13) 0.15062(12) 0.0454(3) Uani d . 1 . .
H H10 0.4421 0.9356 0.1493 0.054 Uiso calc R 1 . .
C C11 0.27848(17) 1.03029(12) 0.26352(11) 0.0461(3) Uani d . 1 . .
C C12 0.11586(17) 1.06993(12) 0.26856(11) 0.0449(3) Uani d . 1 . .
C C13 0.0665(2) 1.13836(16) 0.37903(14) 0.0592(3) Uani d . 1 . .
C C14 0.1797(3) 1.16566(19) 0.48081(14) 0.0744(5) Uani d . 1 . .
H H14 0.1466 1.2100 0.5541 0.089 Uiso calc R 1 . .
C C15 0.3412(3) 1.1281(2) 0.47537(15) 0.0780(5) Uani d . 1 . .
H H15 0.4165 1.1487 0.5447 0.094 Uiso calc R 1 . .
C C16 0.3908(2) 1.06093(17) 0.36880(15) 0.0652(4) Uani d . 1 . .
H H16 0.4993 1.0353 0.3658 0.078 Uiso calc R 1 . .
C C17 -0.1453(3) 1.2484(3) 0.4833(2) 0.1217(11) Uani d . 1 . .
H H17A -0.1475 1.1949 0.5363 0.183 Uiso calc R 1 . .
H H17B -0.2603 1.2659 0.4696 0.183 Uiso calc R 1 . .
H H17C -0.0630 1.3351 0.5180 0.183 Uiso calc R 1 . .

loop_
_atom_site_aniso_label
_atom_site_aniso_U_11
_atom_site_aniso_U_22
_atom_site_aniso_U_33
_atom_site_aniso_U_12
_atom_site_aniso_U_13
_atom_site_aniso_U_23
S1 0.0626(2) 0.04592(18) 0.04539(17) 0.01308(14) 0.00025(14) 0.01981(13)
S2 0.0818(3) 0.04600(18) 0.03766(16) 0.02337(16) 0.00973(15) 0.00942(13)
O1 0.0729(7) 0.0936(10) 0.0702(8) 0.0283(7) 0.0167(6) -0.0007(7)
O2 0.0478(5) 0.0523(5) 0.0496(5) 0.0163(4) -0.0034(4) 0.0101(4)
N1 0.0560(6) 0.0407(5) 0.0373(5) 0.0170(4) 0.0067(4) 0.0138(4)
N2 0.0452(5) 0.0389(5) 0.0488(5) 0.0130(4) 0.0043(4) 0.0167(4)
C1 0.1227(16) 0.0735(11) 0.0439(7) 0.0214(10) 0.0018(9) 0.0266(7)
C2 0.0363(5) 0.0385(5) 0.0389(5) 0.0075(4) 0.0053(4) 0.0142(4)
C3 0.0356(5) 0.0345(5) 0.0381(5) 0.0071(4) 0.0032(4) 0.0105(4)
C4 0.0321(4) 0.0382(5) 0.0369(5) 0.0070(4) 0.0033(4) 0.0112(4)
C5 0.0549(7) 0.0438(6) 0.0359(5) 0.0074(5) -0.0013(5) 0.0088(5)
C6 0.0919(11) 0.0417(7) 0.0447(7) 0.0121(7) -0.0077(7) 0.0050(5)
C7 0.0654(8) 0.0371(6) 0.0449(6) 0.0130(5) -0.0009(5) 0.0085(5)
C8 0.0547(6) 0.0463(6) 0.0427(6) 0.0181(5) 0.0050(5) 0.0183(5)
C9 0.0466(6) 0.0467(6) 0.0522(7) 0.0177(5) 0.0123(5) 0.0240(5)
C10 0.0434(6) 0.0392(6) 0.0575(7) 0.0114(4) 0.0007(5) 0.0208(5)
C11 0.0531(6) 0.0378(5) 0.0486(6) 0.0098(5) -0.0049(5) 0.0174(5)
C12 0.0517(6) 0.0365(5) 0.0459(6) 0.0074(5) 0.0000(5) 0.0146(5)
C13 0.0685(9) 0.0524(7) 0.0531(8) 0.0121(6) 0.0091(6) 0.0119(6)
C14 0.1066(14) 0.0683(10) 0.0437(7) 0.0165(10) 0.0050(8) 0.0136(7)
C15 0.1076(14) 0.0729(11) 0.0508(8) 0.0220(10) -0.0196(9) 0.0196(8)
C16 0.0735(9) 0.0595(8) 0.0619(9) 0.0192(7) -0.0176(7) 0.0202(7)
C17 0.0930(15) 0.127(2) 0.1020(17) 0.0243(15) 0.0333(13) -0.0292(16)

loop_
_atom_type_symbol
_atom_type_description
_atom_type_scat_dispersion_real
_atom_type_scat_dispersion_imag
_atom_type_scat_source
C C 0.0033 0.0016 'International Tables Vol C Tables 4.2.6.8 and 6.1.1.4'
H H 0.0000 0.0000 'International Tables Vol C Tables 4.2.6.8 and 6.1.1.4'
N N 0.0061 0.0033 'International Tables Vol C Tables 4.2.6.8 and 6.1.1.4'
O O 0.0106 0.0060 'International Tables Vol C Tables 4.2.6.8 and 6.1.1.4'
S S 0.1246 0.1234 'International Tables Vol C Tables 4.2.6.8 and 6.1.1.4'

loop_
_exptl_crystal_face_index_h
_exptl_crystal_face_index_k
_exptl_crystal_face_index_l
_exptl_crystal_face_perp_dist
0.00 1.00 -1.00 0.1930
0.00 -2.00 -1.00 0.1900
0.00 0.00 1.00 0.0510
0.00 0.00 -1.00 0.1800
0.00 1.00 -2.00 0.1620
2.00 0.00 -1.00 0.2000
-2.00 0.00 1.00 0.1710
2.00 -1.00 -1.00 0.2850

loop_
_geom_angle_atom_site_label_1
_geom_angle_atom_site_label_2
_geom_angle_atom_site_label_3
_geom_angle_site_symmetry_1
_geom_angle_site_symmetry_3
_geom_angle
_geom_angle_publ_flag
C2 S1 C1 . . 104.65(7) ?
C13 O1 C17 . . 116.50(17) ?
C12 O2 H2 . . 109.5 ?
C4 N1 C8 . . 126.44(10) ?
C4 N1 H1 . . 116.8 ?
C8 N1 H1 . . 116.7 ?
C10 N2 C9 . . 119.45(11) ?
S1 C1 H1A . . 109.5 ?
S1 C1 H1B . . 109.5 ?
H1A C1 H1B . . 109.5 ?
S1 C1 H1C . . 109.5 ?
H1A C1 H1C . . 109.5 ?
H1B C1 H1C . . 109.5 ?
C3 C2 S2 . . 126.69(9) ?
C3 C2 S1 . . 112.17(8) ?
S2 C2 S1 . . 121.14(7) ?
C2 C3 C4 . . 126.43(10) ?
C2 C3 C7 . . 124.42(10) ?
C4 C3 C7 . . 109.03(10) ?
N1 C4 C3 . . 126.24(10) ?
N1 C4 C5 . . 122.93(10) ?
C3 C4 C5 . . 110.81(10) ?
C4 C5 C6 . . 103.91(10) ?
C4 C5 H5A . . 111.0 ?
C6 C5 H5A . . 111.0 ?
C4 C5 H5B . . 111.0 ?
C6 C5 H5B . . 111.0 ?
H5A C5 H5B . . 109.0 ?
C5 C6 C7 . . 105.86(10) ?
C5 C6 H6A . . 110.6 ?
C7 C6 H6A . . 110.6 ?
C5 C6 H6B . . 110.6 ?
C7 C6 H6B . . 110.6 ?
H6A C6 H6B . . 108.7 ?
C3 C7 C6 . . 104.22(10) ?
C3 C7 H7A . . 110.9 ?
C6 C7 H7A . . 110.9 ?
C3 C7 H7B . . 110.9 ?
C6 C7 H7B . . 110.9 ?
H7A C7 H7B . . 108.9 ?
N1 C8 C9 . . 109.96(10) ?
N1 C8 H8A . . 109.7 ?
C9 C8 H8A . . 109.7 ?
N1 C8 H8B . . 109.7 ?
C9 C8 H8B . . 109.7 ?
H8A C8 H8B . . 108.2 ?
N2 C9 C8 . . 110.36(10) ?
N2 C9 H9A . . 109.6 ?
C8 C9 H9A . . 109.6 ?
N2 C9 H9B . . 109.6 ?
C8 C9 H9B . . 109.6 ?
H9A C9 H9B . . 108.1 ?
N2 C10 C11 . . 122.07(11) ?
N2 C10 H10 . . 119.0 ?
C11 C10 H10 . . 119.0 ?
C12 C11 C16 . . 119.61(14) ?
C12 C11 C10 . . 120.49(11) ?
C16 C11 C10 . . 119.90(13) ?
O2 C12 C11 . . 122.13(12) ?
O2 C12 C13 . . 118.47(12) ?
C11 C12 C13 . . 119.40(12) ?
O1 C13 C14 . . 125.93(15) ?
O1 C13 C12 . . 114.69(14) ?
C14 C13 C12 . . 119.38(15) ?
C15 C14 C13 . . 121.06(16) ?
C15 C14 H14 . . 119.5 ?
C13 C14 H14 . . 119.5 ?
C16 C15 C14 . . 120.29(15) ?
C16 C15 H15 . . 119.9 ?
C14 C15 H15 . . 119.9 ?
C15 C16 C11 . . 120.26(16) ?
C15 C16 H16 . . 119.9 ?
C11 C16 H16 . . 119.9 ?
O1 C17 H17A . . 109.5 ?
O1 C17 H17B . . 109.5 ?
H17A C17 H17B . . 109.5 ?
O1 C17 H17C . . 109.5 ?
H17A C17 H17C . . 109.5 ?
H17B C17 H17C . . 109.5 ?

loop_
_geom_bond_atom_site_label_1
_geom_bond_atom_site_label_2
_geom_bond_site_symmetry_2
_geom_bond_distance
_geom_bond_publ_flag
S1 C2 . 1.7666(11) ?
S1 C1 . 1.7740(16) ?
S2 C2 . 1.6918(12) ?
O1 C13 . 1.365(2) ?
O1 C17 . 1.420(2) ?
O2 C12 . 1.3377(15) ?
O2 H2 . 0.8201 ?
N1 C4 . 1.3126(15) ?
N1 C8 . 1.4541(15) ?
N1 H1 . 0.8595 ?
N2 C10 . 1.2789(16) ?
N2 C9 . 1.4546(16) ?
C1 H1A . 0.9600 ?
C1 H1B . 0.9600 ?
C1 H1C . 0.9600 ?
C2 C3 . 1.3926(15) ?
C3 C4 . 1.4046(15) ?
C3 C7 . 1.5124(16) ?
C4 C5 . 1.4984(15) ?
C5 C6 . 1.521(2) ?
C5 H5A . 0.9700 ?
C5 H5B . 0.9700 ?
C6 C7 . 1.5243(19) ?
C6 H6A . 0.9700 ?
C6 H6B . 0.9700 ?
C7 H7A . 0.9700 ?
C7 H7B . 0.9700 ?
C8 C9 . 1.5134(18) ?
C8 H8A . 0.9700 ?
C8 H8B . 0.9700 ?
C9 H9A . 0.9700 ?
C9 H9B . 0.9700 ?
C10 C11 . 1.4493(19) ?
C10 H10 . 0.9300 ?
C11 C12 . 1.3991(18) ?
C11 C16 . 1.4055(18) ?
C12 C13 . 1.4037(19) ?
C13 C14 . 1.382(2) ?
C14 C15 . 1.381(3) ?
C14 H14 . 0.9300 ?
C15 C16 . 1.364(3) ?
C15 H15 . 0.9300 ?
C16 H16 . 0.9300 ?
C17 H17A . 0.9600 ?
C17 H17B . 0.9600 ?
C17 H17C . 0.9600 ?

loop_
_geom_hbond_atom_site_label_D
_geom_hbond_atom_site_label_H
_geom_hbond_atom_site_label_A
_geom_hbond_site_symmetry_A
_geom_hbond_distance_DH
_geom_hbond_distance_HA
_geom_hbond_distance_DA
_geom_hbond_angle_DHA
N1 H1 S2 . 0.86 2.32 3.0275(11) 140
O2 H2 N2 . 0.82 1.85 2.5806(14) 147
C9 H9B O2 2_575 0.97 2.51 3.1166(16) 120
C1 H1C Cg 1_545 0.96 2.95 3.617(2) 128

loop_
_geom_torsion_atom_site_label_1
_geom_torsion_atom_site_label_2
_geom_torsion_atom_site_label_3
_geom_torsion_atom_site_label_4
_geom_torsion_site_symmetry_1
_geom_torsion_site_symmetry_2
_geom_torsion_site_symmetry_3
_geom_torsion_site_symmetry_4
_geom_torsion
_geom_torsion_publ_flag
C1 S1 C2 C3 . . . . -178.88(11) ?
C1 S1 C2 S2 . . . . 1.58(11) ?
S2 C2 C3 C4 . . . . 3.59(17) ?
S1 C2 C3 C4 . . . . -175.92(9) ?
S2 C2 C3 C7 . . . . 179.08(10) ?
S1 C2 C3 C7 . . . . -0.43(15) ?
C8 N1 C4 C3 . . . . 175.70(11) ?
C8 N1 C4 C5 . . . . -2.59(19) ?
C2 C3 C4 N1 . . . . -2.38(19) ?
C7 C3 C4 N1 . . . . -178.45(11) ?
C2 C3 C4 C5 . . . . 176.08(11) ?
C7 C3 C4 C5 . . . . 0.01(13) ?
N1 C4 C5 C6 . . . . -166.44(12) ?
C3 C4 C5 C6 . . . . 15.04(14) ?
C4 C5 C6 C7 . . . . -23.83(16) ?
C2 C3 C7 C6 . . . . 168.79(12) ?
C4 C3 C7 C6 . . . . -15.05(15) ?
C5 C6 C7 C3 . . . . 23.93(16) ?
C4 N1 C8 C9 . . . . -140.36(12) ?
C10 N2 C9 C8 . . . . 111.43(12) ?
N1 C8 C9 N2 . . . . -64.63(13) ?
C9 N2 C10 C11 . . . . -178.80(11) ?
N2 C10 C11 C12 . . . . -1.23(19) ?
N2 C10 C11 C16 . . . . 179.42(12) ?
C16 C11 C12 O2 . . . . 178.90(13) ?
C10 C11 C12 O2 . . . . -0.45(18) ?
C16 C11 C12 C13 . . . . -0.74(19) ?
C10 C11 C12 C13 . . . . 179.91(12) ?
C17 O1 C13 C14 . . . . 2.1(3) ?
C17 O1 C13 C12 . . . . -177.20(19) ?
O2 C12 C13 O1 . . . . -0.1(2) ?
C11 C12 C13 O1 . . . . 179.54(13) ?
O2 C12 C13 C14 . . . . -179.49(14) ?
C11 C12 C13 C14 . . . . 0.2(2) ?
O1 C13 C14 C15 . . . . -178.55(18) ?
C12 C13 C14 C15 . . . . 0.7(3) ?
C13 C14 C15 C16 . . . . -1.1(3) ?
C14 C15 C16 C11 . . . . 0.5(3) ?
C12 C11 C16 C15 . . . . 0.4(2) ?
C10 C11 C16 C15 . . . . 179.77(15) ?

loop_
_cod_related_entry_id
_cod_related_entry_database
_cod_related_entry_code
1 ChemSpider 30656496
